data_7159328
loop_
_publ_author_name
'Nakata, Mirai'
'Hirashita, Tsunehisa'
'Konishi, Yoshikazu'
'Araki, Shuki'

_publ_section_title
;
 Synthesis of stable class 5 mesoionic
 benzo[<i>c</i>]tetrazolo[2,3-<i>a</i>]cinnolinium thiolate,
 dicyanomethylide, and amides.
;
_journal_issue 20
_journal_name_full 'Organic &amp; biomolecular chemistry'
_journal_page_first 4282
_journal_page_last 4289
_journal_paper_doi 10.1039/d3ob00362k
_journal_volume 21
_journal_year 2023
_chemical_formula_moiety 'C13 H8 N4 S'
_chemical_formula_sum 'C13 H8 N4 S'
_chemical_formula_weight 252.29
_chemical_name_common benzo[c]tetrazolo[2,3-a]cinnoline-2-thione
_chemical_name_systematic benzo[c]tetrazolo[2,3-a]cinnolinium-2-thiolate
_space_group_IT_number 33
_space_group_name_Hall 'P 2c -2n'
_space_group_name_H-M_alt 'P n a 21'
_symmetry_cell_setting orthorhombic
_symmetry_Int_Tables_number 33
_symmetry_space_group_name_Hall 'P 2c -2n'
_symmetry_space_group_name_H-M 'P n a 21'
_atom_sites_solution_hydrogens geom
_atom_sites_solution_primary direct
_atom_sites_solution_secondary difmap
_audit_update_record
;
2021-12-29 deposited with the CCDC.	2023-04-27 downloaded from the CCDC.
;
_cell_angle_alpha 90.0000
_cell_angle_beta 90.0000
_cell_angle_gamma 90.0000
_cell_formula_units_Z 4
_cell_length_a 9.3963(7)
_cell_length_b 9.7124(9)
_cell_length_c 12.0714(10)
_cell_measurement_reflns_used 8048
_cell_measurement_temperature 173
_cell_measurement_theta_max 27.54
_cell_measurement_theta_min 2.69
_cell_volume 1101.64(16)
_computing_cell_refinement 'RAPID AUTO'
_computing_data_collection 'RAPID AUTO (Rigaku, ????)'
_computing_data_reduction 'RAPID AUTO'
_computing_molecular_graphics 'CrystalStructure 4.0'
_computing_publication_material 'CrystalStructure 4.0 (Rigaku, 2010)'
_computing_structure_refinement 'SHELXL97 (Sheldrick, 2008)'
_computing_structure_solution 'SIR2004 (Burla, et al., 2005)'
_diffrn_ambient_temperature 173
_diffrn_detector_area_resol_mean 10.000
_diffrn_measured_fraction_theta_full 1.000
_diffrn_measured_fraction_theta_max 1.000
_diffrn_measurement_device_type 'Rigaku R-AXIS RAPID'
_diffrn_measurement_method \w
_diffrn_radiation_type 'Mo K\a'
_diffrn_radiation_wavelength 0.71075
_diffrn_reflns_av_R_equivalents 0.0945
_diffrn_reflns_limit_h_max 12
_diffrn_reflns_limit_h_min -11
_diffrn_reflns_limit_k_max 12
_diffrn_reflns_limit_k_min -12
_diffrn_reflns_limit_l_max 15
_diffrn_reflns_limit_l_min -15
_diffrn_reflns_number 9761
_diffrn_reflns_theta_full 27.47
_diffrn_reflns_theta_max 27.47
_diffrn_standards_number 0
_exptl_absorpt_coefficient_mu 0.278
_exptl_absorpt_correction_T_max 0.986
_exptl_absorpt_correction_T_min 0.637
_exptl_absorpt_correction_type multi-scan
_exptl_absorpt_process_details 'ABSCOR (Rigaku, 1995)'
_exptl_crystal_colour red
_exptl_crystal_density_diffrn 1.521
_exptl_crystal_density_method 'not measured'
_exptl_crystal_description platelet
_exptl_crystal_F_000 520.00
_exptl_crystal_recrystallization_method 'Re-crystallisation from solvent: Ethanol/dichloromethane'
_exptl_crystal_size_max 0.100
_exptl_crystal_size_mid 0.100
_exptl_crystal_size_min 0.050
_refine_diff_density_max 0.220
_refine_diff_density_min -0.210
_refine_ls_abs_structure_details 'Flack, H. D. (1983), Acta Cryst. A39, 876-881.  1152 Friedel Pairs'
_refine_ls_abs_structure_Flack 0.00000
_refine_ls_extinction_method none
_refine_ls_goodness_of_fit_ref 0.887
_refine_ls_hydrogen_treatment constr
_refine_ls_number_parameters 163
_refine_ls_number_reflns 2475
_refine_ls_number_restraints 1
_refine_ls_R_factor_gt 0.0374
_refine_ls_shift/su_max 0.000
_refine_ls_structure_factor_coef Fsqd
_refine_ls_weighting_details 'w = 1/[\s^2^(Fo^2^)+(0.0197P)^2^+0.0000P] where P=(Fo^2^+2Fc^2^)/3'
_refine_ls_weighting_scheme calc
_refine_ls_wR_factor_ref 0.0653
_reflns_number_gt 1762
_reflns_number_total 2475
_reflns_threshold_expression F^2^>2.0\s(F^2^)
_cod_data_source_file d3ob00362k2.cif
_cod_data_source_block 496_p_1_a
_cod_depositor_comments 'Adding full bibliography for 7159328.cif.'
_cod_database_code 7159328

loop_
_symmetry_equiv_pos_site_id
_symmetry_equiv_pos_as_xyz
1 +X,+Y,+Z
2 1/2-X,1/2+Y,1/2+Z
3 1/2+X,1/2-Y,+Z
4 -X,-Y,1/2+Z

loop_
_atom_site_label
_atom_site_type_symbol
_atom_site_fract_x
_atom_site_fract_y
_atom_site_fract_z
_atom_site_U_iso_or_equiv
_atom_site_adp_type
_atom_site_occupancy
_atom_site_symmetry_multiplicity
_atom_site_calc_flag
_atom_site_refinement_flags
_atom_site_disorder_assembly
_atom_site_disorder_group
S1 S -0.19157(10) 0.07721(9) 0.68974(9) 0.0316(2) Uani 1.0 4 d . . .
N1 N 0.0149(4) 0.1605(3) 0.8322(2) 0.0259(7) Uani 1.0 4 d . . .
N2 N 0.0563(3) 0.2807(3) 0.8719(3) 0.0248(7) Uani 1.0 4 d . . .
N3 N -0.0189(3) 0.3828(3) 0.8253(2) 0.0244(7) Uani 1.0 4 d . . .
N4 N -0.1129(3) 0.3323(3) 0.7545(3) 0.0272(7) Uani 1.0 4 d . . .
C1 C -0.0921(4) 0.1929(4) 0.7603(3) 0.0266(8) Uani 1.0 4 d . . .
C2 C 0.1627(4) 0.3066(4) 0.9518(3) 0.0260(8) Uani 1.0 4 d . . .
C3 C 0.2344(4) 0.1951(4) 0.9979(3) 0.0292(9) Uani 1.0 4 d . . .
C4 C 0.3386(4) 0.2227(4) 1.0739(3) 0.0326(10) Uani 1.0 4 d . . .
C5 C 0.3731(4) 0.3567(4) 1.1020(3) 0.0335(10) Uani 1.0 4 d . . .
C6 C 0.2988(4) 0.4658(4) 1.0569(3) 0.0305(9) Uani 1.0 4 d . . .
C7 C 0.1891(4) 0.4433(4) 0.9815(3) 0.0257(8) Uani 1.0 4 d . . .
C8 C 0.1023(4) 0.5535(4) 0.9338(3) 0.0263(8) Uani 1.0 4 d . . .
C9 C 0.1147(4) 0.6914(4) 0.9640(3) 0.0302(9) Uani 1.0 4 d . . .
C10 C 0.0292(5) 0.7899(4) 0.9154(3) 0.0342(10) Uani 1.0 4 d . . .
C11 C -0.0722(4) 0.7547(4) 0.8383(3) 0.0333(9) Uani 1.0 4 d . . .
C12 C -0.0903(4) 0.6193(4) 0.8069(3) 0.0304(9) Uani 1.0 4 d . . .
C13 C -0.0025(4) 0.5218(4) 0.8561(3) 0.0249(8) Uani 1.0 4 d . . .
H1 H 0.2118 0.1032 0.9774 0.0351 Uiso 1.0 4 calc R . .
H2 H 0.3880 0.1486 1.1079 0.0391 Uiso 1.0 4 calc R . .
H3 H 0.4485 0.3737 1.1527 0.0402 Uiso 1.0 4 calc R . .
H4 H 0.3227 0.5572 1.0777 0.0366 Uiso 1.0 4 calc R . .
H5 H 0.1824 0.7178 1.0185 0.0363 Uiso 1.0 4 calc R . .
H6 H 0.0406 0.8838 0.9356 0.0410 Uiso 1.0 4 calc R . .
H7 H -0.1303 0.8243 0.8064 0.0400 Uiso 1.0 4 calc R . .
H8 H -0.1601 0.5937 0.7538 0.0365 Uiso 1.0 4 calc R . .

loop_
_atom_site_aniso_label
_atom_site_aniso_U_11
_atom_site_aniso_U_22
_atom_site_aniso_U_33
_atom_site_aniso_U_12
_atom_site_aniso_U_13
_atom_site_aniso_U_23
S1 0.0400(5) 0.0245(4) 0.0303(4) -0.0061(5) -0.0015(5) -0.0025(5)
N1 0.0254(18) 0.0200(15) 0.0322(17) -0.0007(12) 0.0015(15) -0.0016(13)
N2 0.0277(18) 0.0181(15) 0.0286(14) 0.0005(13) 0.0007(15) 0.0021(12)
N3 0.0290(18) 0.0197(15) 0.0245(15) -0.0007(12) 0.0001(15) 0.0006(12)
N4 0.0308(18) 0.0215(15) 0.0294(15) -0.0018(13) -0.0016(15) -0.0004(13)
C1 0.029(2) 0.0233(18) 0.0272(16) -0.0040(15) 0.0036(17) 0.0008(16)
C2 0.020(2) 0.032(2) 0.0260(17) -0.0021(15) -0.0024(16) 0.0023(15)
C3 0.029(3) 0.0240(19) 0.0347(19) -0.0021(15) 0.0013(18) 0.0056(16)
C4 0.025(3) 0.042(3) 0.0307(18) 0.0027(16) 0.0017(18) 0.0140(18)
C5 0.030(3) 0.047(3) 0.0239(19) -0.0030(17) -0.0017(18) 0.0070(18)
C6 0.030(3) 0.036(2) 0.0261(17) -0.0084(18) 0.0027(19) -0.0010(15)
C7 0.025(2) 0.028(2) 0.0238(16) -0.0043(16) 0.0058(18) 0.0024(15)
C8 0.028(2) 0.025(2) 0.0255(17) -0.0036(15) 0.0072(16) -0.0012(15)
C9 0.031(3) 0.027(2) 0.0325(19) -0.0058(16) 0.0079(19) -0.0061(16)
C10 0.044(3) 0.0179(19) 0.041(2) -0.0028(16) 0.015(2) -0.0057(16)
C11 0.038(3) 0.025(2) 0.0372(19) 0.0070(16) 0.0098(19) 0.0056(17)
C12 0.033(3) 0.0254(19) 0.0326(19) 0.0003(16) 0.002(2) 0.0030(16)
C13 0.0292(19) 0.0191(17) 0.0264(17) 0.0009(15) 0.0044(17) -0.0019(15)

loop_
_atom_type_symbol
_atom_type_description
_atom_type_scat_dispersion_real
_atom_type_scat_dispersion_imag
_atom_type_scat_source
C C 0.0033 0.0016
;
International Tables for Crystallography
(1992, Vol. C, Tables 4.2.6.8 and 6.1.1.4)
;
H H 0.0000 0.0000
;
International Tables for Crystallography
(1992, Vol. C, Table 6.1.1.4)
;
S S 0.1246 0.1234
;
International Tables for Crystallography
(1992, Vol. C, Tables 4.2.6.8 and 6.1.1.4)
;
N N 0.0061 0.0033
;
International Tables for Crystallography
(1992, Vol. C, Tables 4.2.6.8 and 6.1.1.4)
;

loop_
_geom_angle_atom_site_label_1
_geom_angle_atom_site_label_2
_geom_angle_atom_site_label_3
_geom_angle
_geom_angle_publ_flag
_geom_angle_site_symmetry_1
_geom_angle_site_symmetry_2
_geom_angle_site_symmetry_3
N2 N1 C1 104.1(3) yes . . .
N1 N2 N3 110.2(3) yes . . .
N1 N2 C2 127.9(3) yes . . .
N3 N2 C2 121.9(3) yes . . .
N2 N3 N4 110.4(3) yes . . .
N2 N3 C13 122.7(3) yes . . .
N4 N3 C13 126.8(3) yes . . .
N3 N4 C1 103.8(3) yes . . .
S1 C1 N1 125.0(3) yes . . .
S1 C1 N4 123.5(3) yes . . .
N1 C1 N4 111.5(3) yes . . .
N2 C2 C3 118.6(3) yes . . .
N2 C2 C7 118.0(3) yes . . .
C3 C2 C7 123.4(3) yes . . .
C2 C3 C4 117.5(4) yes . . .
C3 C4 C5 121.1(4) yes . . .
C4 C5 C6 120.4(4) yes . . .
C5 C6 C7 120.8(4) yes . . .
C2 C7 C6 116.6(3) yes . . .
C2 C7 C8 119.7(3) yes . . .
C6 C7 C8 123.7(3) yes . . .
C7 C8 C9 123.6(3) yes . . .
C7 C8 C13 119.8(3) yes . . .
C9 C8 C13 116.6(3) yes . . .
C8 C9 C10 120.4(4) yes . . .
C9 C10 C11 121.3(4) yes . . .
C10 C11 C12 120.5(4) yes . . .
C11 C12 C13 117.3(4) yes . . .
N3 C13 C8 117.8(3) yes . . .
N3 C13 C12 118.4(3) yes . . .
C8 C13 C12 123.8(3) yes . . .
C2 C3 H1 121.230 no . . .
C4 C3 H1 121.230 no . . .
C3 C4 H2 119.429 no . . .
C5 C4 H2 119.429 no . . .
C4 C5 H3 119.809 no . . .
C6 C5 H3 119.814 no . . .
C5 C6 H4 119.597 no . . .
C7 C6 H4 119.606 no . . .
C8 C9 H5 119.805 no . . .
C10 C9 H5 119.795 no . . .
C9 C10 H6 119.365 no . . .
C11 C10 H6 119.367 no . . .
C10 C11 H7 119.732 no . . .
C12 C11 H7 119.730 no . . .
C11 C12 H8 121.328 no . . .
C13 C12 H8 121.333 no . . .

loop_
_geom_bond_atom_site_label_1
_geom_bond_atom_site_label_2
_geom_bond_distance
_geom_bond_publ_flag
_geom_bond_site_symmetry_1
_geom_bond_site_symmetry_2
S1 C1 1.692(4) yes . .
N1 N2 1.321(4) yes . .
N1 C1 1.365(5) yes . .
N2 N3 1.342(4) yes . .
N2 C2 1.411(5) yes . .
N3 N4 1.323(4) yes . .
N3 C13 1.408(4) yes . .
N4 C1 1.370(5) yes . .
C2 C3 1.391(5) yes . .
C2 C7 1.398(5) yes . .
C3 C4 1.368(5) yes . .
C4 C5 1.383(6) yes . .
C5 C6 1.381(6) yes . .
C6 C7 1.392(5) yes . .
C7 C8 1.464(5) yes . .
C8 C9 1.393(5) yes . .
C8 C13 1.394(5) yes . .
C9 C10 1.380(6) yes . .
C10 C11 1.376(6) yes . .
C11 C12 1.380(5) yes . .
C12 C13 1.389(5) yes . .
C3 H1 0.950 no . .
C4 H2 0.950 no . .
C5 H3 0.950 no . .
C6 H4 0.950 no . .
C9 H5 0.950 no . .
C10 H6 0.950 no . .
C11 H7 0.950 no . .
C12 H8 0.950 no . .

loop_
_geom_contact_atom_site_label_1
_geom_contact_atom_site_label_2
_geom_contact_distance
_geom_contact_publ_flag
_geom_contact_site_symmetry_1
_geom_contact_site_symmetry_2
N1 C3 2.892(5) no . .
N1 C13 3.525(4) no . .
N2 C8 2.786(5) no . .
N3 C7 2.778(5) no . .
N4 C2 3.527(5) no . .
N4 C12 2.866(5) no . .
C1 C2 3.506(5) no . .
C1 C13 3.500(5) no . .
C2 C5 2.727(5) no . .
C2 C13 2.848(5) no . .
C3 C6 2.790(5) no . .
C4 C7 2.794(5) no . .
C6 C9 3.009(5) no . .
C8 C11 2.799(5) no . .
C9 C12 2.793(5) no . .
C10 C13 2.717(5) no . .
S1 N2 3.515(3) no . 3_455
S1 N3 3.506(3) no . 3_455
S1 C3 3.538(4) no . 4_554
S1 C4 3.514(4) no . 4_554
N1 C3 3.594(5) no . 3_455
N1 C4 3.542(5) no . 3_455
N1 C5 3.523(5) no . 3_455
N2 S1 3.515(3) no . 3_555
N2 N4 3.588(4) no . 3_555
N2 C1 3.577(5) no . 3_555
N2 C3 3.393(5) no . 3_455
N2 C4 3.182(5) no . 3_455
N2 C5 3.529(5) no . 3_455
N3 S1 3.506(3) no . 3_555
N3 C3 3.207(5) no . 3_455
N3 C4 3.442(5) no . 3_455
N4 N2 3.588(4) no . 3_455
N4 C2 3.455(5) no . 3_455
N4 C3 3.280(5) no . 3_455
N4 C6 3.548(5) no . 4_564
N4 C9 3.514(5) no . 4_564
C1 N2 3.577(5) no . 3_455
C1 C2 3.263(5) no . 3_455
C1 C3 3.473(5) no . 3_455
C2 N4 3.455(5) no . 3_555
C2 C1 3.263(5) no . 3_555
C2 C4 3.396(5) no . 3_455
C3 S1 3.538(4) no . 4_555
C3 N1 3.594(5) no . 3_555
C3 N2 3.393(5) no . 3_555
C3 N3 3.207(5) no . 3_555
C3 N4 3.280(5) no . 3_555
C3 C1 3.473(5) no . 3_555
C4 S1 3.514(4) no . 4_555
C4 N1 3.542(5) no . 3_555
C4 N2 3.182(5) no . 3_555
C4 N3 3.442(5) no . 3_555
C4 C2 3.396(5) no . 3_555
C5 N1 3.523(5) no . 3_555
C5 N2 3.529(5) no . 3_555
C5 C11 3.552(5) no . 2_545
C6 N4 3.548(5) no . 4_565
C9 N4 3.514(5) no . 4_565
C9 C11 3.351(5) no . 3_565
C11 C5 3.552(5) no . 2_554
C11 C9 3.351(5) no . 3_465
N1 H1 2.6083 no . .
N2 H1 2.5938 no . .
N3 H8 2.5880 no . .
N4 H8 2.5769 no . .
C2 H2 3.2227 no . .
C2 H4 3.2397 no . .
C3 H3 3.2476 no . .
C4 H4 3.2527 no . .
C5 H1 3.2587 no . .
C6 H2 3.2511 no . .
C6 H5 2.7208 no . .
C7 H1 3.3098 no . .
C7 H3 3.2661 no . .
C7 H5 2.7042 no . .
C8 H4 2.7032 no . .
C8 H6 3.2595 no . .
C8 H8 3.3089 no . .
C9 H4 2.7200 no . .
C9 H7 3.2537 no . .
C10 H8 3.2562 no . .
C11 H5 3.2533 no . .
C12 H6 3.2448 no . .
C13 H5 3.2382 no . .
C13 H7 3.2301 no . .
H1 H2 2.3271 no . .
H2 H3 2.3228 no . .
H3 H4 2.3226 no . .
H4 H5 2.1632 no . .
H5 H6 2.3179 no . .
H6 H7 2.3126 no . .
H7 H8 2.3447 no . .
S1 H1 3.1113 no . 4_554
S1 H2 3.0321 no . 4_554
S1 H3 3.0535 no . 2_544
S1 H5 2.8716 no . 4_564
S1 H6 3.4005 no . 4_564
S1 H7 2.8894 no . 1_545
N1 H3 3.5459 no . 2_544
N1 H4 3.5744 no . 2_544
N1 H6 2.9734 no . 1_545
N1 H7 3.5527 no . 1_545
N2 H2 3.3290 no . 3_455
N3 H1 3.1286 no . 3_455
N3 H2 3.5344 no . 3_455
N4 H1 3.2157 no . 3_455
N4 H4 3.0976 no . 4_564
N4 H5 2.9638 no . 4_564
C1 H5 3.1620 no . 4_564
C2 H2 3.2253 no . 3_455
C3 H3 3.3398 no . 3_455
C4 H7 3.4520 no . 4_565
C4 H8 3.2728 no . 4_565
C5 H1 3.5418 no . 3_555
C5 H6 3.5871 no . 3_565
C5 H7 3.4670 no . 2_545
C5 H8 2.7563 no . 4_565
C6 H6 3.0735 no . 3_565
C6 H8 2.7710 no . 4_565
C7 H2 3.3360 no . 3_455
C7 H7 3.5279 no . 3_565
C7 H8 3.3181 no . 4_565
C8 H2 3.5106 no . 3_455
C8 H7 3.1764 no . 3_565
C9 H7 3.0640 no . 3_565
C10 H1 3.5730 no . 1_565
C10 H3 3.2814 no . 2_554
C10 H4 3.1316 no . 3_465
C10 H5 3.4886 no . 3_465
C11 H2 3.4345 no . 2_554
C11 H3 2.7762 no . 2_554
C11 H4 3.5581 no . 3_465
C11 H5 3.1806 no . 3_465
C12 H1 3.5156 no . 3_455
C12 H2 3.0772 no . 2_554
C12 H3 3.3690 no . 2_554
C13 H1 3.2897 no . 3_455
C13 H2 3.4137 no . 2_554
H1 S1 3.1113 no . 4_555
H1 N3 3.1286 no . 3_555
H1 N4 3.2157 no . 3_555
H1 C5 3.5418 no . 3_455
H1 C10 3.5730 no . 1_545
H1 C12 3.5156 no . 3_555
H1 C13 3.2897 no . 3_555
H1 H3 3.2636 no . 3_455
H1 H6 2.7176 no . 1_545
H1 H8 3.5198 no . 3_555
H2 S1 3.0321 no . 4_555
H2 N2 3.3290 no . 3_555
H2 N3 3.5344 no . 3_555
H2 C2 3.2253 no . 3_555
H2 C7 3.3360 no . 3_555
H2 C8 3.5106 no . 3_555
H2 C11 3.4345 no . 2_545
H2 C12 3.0772 no . 2_545
H2 C13 3.4137 no . 2_545
H2 H7 3.4170 no . 4_565
H2 H8 3.1503 no . 2_545
H3 S1 3.0535 no . 2_555
H3 N1 3.5459 no . 2_555
H3 C3 3.3398 no . 3_555
H3 C10 3.2814 no . 2_545
H3 C11 2.7762 no . 2_545
H3 C12 3.3690 no . 2_545
H3 H1 3.2636 no . 3_555
H3 H6 3.4188 no . 2_545
H3 H7 2.5670 no . 2_545
H3 H8 3.5834 no . 2_545
H3 H8 2.9890 no . 4_565
H4 N1 3.5744 no . 2_555
H4 N4 3.0976 no . 4_565
H4 C10 3.1316 no . 3_565
H4 C11 3.5581 no . 3_565
H4 H6 2.7317 no . 3_565
H4 H7 3.4993 no . 3_565
H4 H8 3.0005 no . 4_565
H5 S1 2.8716 no . 4_565
H5 N4 2.9638 no . 4_565
H5 C1 3.1620 no . 4_565
H5 C10 3.4886 no . 3_565
H5 C11 3.1806 no . 3_565
H5 H7 3.1336 no . 3_565
H6 S1 3.4005 no . 4_565
H6 N1 2.9734 no . 1_565
H6 C5 3.5871 no . 3_465
H6 C6 3.0735 no . 3_465
H6 H1 2.7176 no . 1_565
H6 H3 3.4188 no . 2_554
H6 H4 2.7317 no . 3_465
H6 H8 3.5740 no . 3_565
H7 S1 2.8894 no . 1_565
H7 N1 3.5527 no . 1_565
H7 C4 3.4520 no . 4_564
H7 C5 3.4670 no . 2_554
H7 C7 3.5279 no . 3_465
H7 C8 3.1764 no . 3_465
H7 C9 3.0640 no . 3_465
H7 H2 3.4170 no . 4_564
H7 H3 2.5670 no . 2_554
H7 H4 3.4993 no . 3_465
H7 H5 3.1336 no . 3_465
H8 C4 3.2728 no . 4_564
H8 C5 2.7563 no . 4_564
H8 C6 2.7710 no . 4_564
H8 C7 3.3181 no . 4_564
H8 H1 3.5198 no . 3_455
H8 H2 3.1503 no . 2_554
H8 H3 3.5834 no . 2_554
H8 H3 2.9890 no . 4_564
H8 H4 3.0005 no . 4_564
H8 H6 3.5740 no . 3_465

loop_
_geom_torsion_atom_site_label_1
_geom_torsion_atom_site_label_2
_geom_torsion_atom_site_label_3
_geom_torsion_atom_site_label_4
_geom_torsion
_geom_torsion_publ_flag
_geom_torsion_site_symmetry_1
_geom_torsion_site_symmetry_2
_geom_torsion_site_symmetry_3
_geom_torsion_site_symmetry_4
N2 N1 C1 S1 -176.5(3) no . . . .
N2 N1 C1 N4 1.5(4) no . . . .
C1 N1 N2 N3 -1.3(4) no . . . .
C1 N1 N2 C2 178.6(3) no . . . .
N1 N2 N3 N4 0.7(4) no . . . .
N1 N2 N3 C13 176.7(3) no . . . .
N1 N2 C2 C3 -1.0(5) no . . . .
N1 N2 C2 C7 179.8(3) no . . . .
N3 N2 C2 C3 178.8(3) no . . . .
N3 N2 C2 C7 -0.3(5) no . . . .
C2 N2 N3 N4 -179.2(3) no . . . .
C2 N2 N3 C13 -3.2(5) no . . . .
N2 N3 N4 C1 0.3(3) no . . . .
N2 N3 C13 C8 3.7(5) no . . . .
N2 N3 C13 C12 -176.8(3) no . . . .
N4 N3 C13 C8 179.1(3) no . . . .
N4 N3 C13 C12 -1.5(5) no . . . .
C13 N3 N4 C1 -175.5(3) no . . . .
N3 N4 C1 S1 177.0(3) no . . . .
N3 N4 C1 N1 -1.1(4) no . . . .
N2 C2 C3 C4 179.0(3) no . . . .
N2 C2 C7 C6 -177.4(3) no . . . .
N2 C2 C7 C8 3.0(5) no . . . .
C3 C2 C7 C6 3.5(5) no . . . .
C3 C2 C7 C8 -176.1(3) no . . . .
C7 C2 C3 C4 -1.9(5) no . . . .
C2 C3 C4 C5 -1.3(5) no . . . .
C3 C4 C5 C6 2.6(6) no . . . .
C4 C5 C6 C7 -0.8(6) no . . . .
C5 C6 C7 C2 -2.1(5) no . . . .
C5 C6 C7 C8 177.5(3) no . . . .
C2 C7 C8 C9 175.6(3) no . . . .
C2 C7 C8 C13 -2.3(5) no . . . .
C6 C7 C8 C9 -4.0(5) no . . . .
C6 C7 C8 C13 178.0(3) no . . . .
C7 C8 C9 C10 180.0(3) no . . . .
C7 C8 C13 N3 -0.9(5) no . . . .
C7 C8 C13 C12 179.7(3) no . . . .
C9 C8 C13 N3 -179.0(3) no . . . .
C9 C8 C13 C12 1.6(5) no . . . .
C13 C8 C9 C10 -2.0(5) no . . . .
C8 C9 C10 C11 1.6(6) no . . . .
C9 C10 C11 C12 -0.5(6) no . . . .
C10 C11 C12 C13 -0.1(6) no . . . .
C11 C12 C13 N3 -179.9(3) no . . . .
C11 C12 C13 C8 -0.5(6) no . . . .
